data_4107034
loop_
_publ_author_name
'Amanda C. Bowman'
'Carsten Milsmann'
'Eckhard Bill'
'Zo\"e R. Turner'
'Emil Lobkovsky'
'Serena DeBeer'
'Karl Wieghardt'
'Paul J. Chirik'

_publ_section_title
;
 Synthesis and Electronic Structure Determination of N-Alkyl-Substituted
 Bis(imino)pyridine Iron Imides Exhibiting Spin Crossover Behavior
;
_journal_name_full 'Journal of the American Chemical Society'
_journal_page_first 17353
_journal_page_last 17369
_journal_paper_doi 10.1021/ja205736m
_journal_volume 133
_journal_year 2011
_chemical_formula_moiety 'C43 H58 Fe N4'
_chemical_formula_sum 'C43 H58 Fe N4'
_chemical_formula_weight 686.78
_chemical_name_systematic
;
 ?
;
_space_group_IT_number 15
_symmetry_cell_setting monoclinic
_symmetry_space_group_name_Hall '-C 2yc'
_symmetry_space_group_name_H-M 'C 1 2/c 1'
_atom_sites_solution_hydrogens geom
_atom_sites_solution_primary direct
_atom_sites_solution_secondary difmap
_audit_creation_method SHELXL-97
_cell_angle_alpha 90.00
_cell_angle_beta 94.196(6)
_cell_angle_gamma 90.00
_cell_formula_units_Z 8
_cell_length_a 28.832(2)
_cell_length_b 14.4148(12)
_cell_length_c 20.7661(14)
_cell_measurement_reflns_used 9727
_cell_measurement_temperature 100(2)
_cell_measurement_theta_max 64.40
_cell_measurement_theta_min 3.43
_cell_volume 8607.4(11)
_computing_cell_refinement 'BRUKER, APEX II SOFTWARE SUITE'
_computing_data_collection 'BRUKER, APEX II SOFTWARE SUITE'
_computing_data_reduction 'BRUKER, APEX II SOFTWARE SUITE'
_computing_molecular_graphics 'Ortep-3 for Windows (Farrugia, 1997)'
_computing_structure_refinement 'SHELXL-97 (Sheldrick, 2008)'
_computing_structure_solution 'SIR-92 (Giacovazzo, 1993)'
_diffrn_ambient_temperature 100(2)
_diffrn_measured_fraction_theta_full 'ACTA 50'
_diffrn_measured_fraction_theta_max 0.940
_diffrn_measurement_device_type 'Bruker APEX-II CCD'
_diffrn_measurement_method 'phi and omega scans'
_diffrn_radiation_monochromator graphite
_diffrn_radiation_source 'fine-focus sealed tube'
_diffrn_radiation_type CuK\a
_diffrn_radiation_wavelength 1.54178
_diffrn_reflns_av_R_equivalents 0.1186
_diffrn_reflns_av_sigmaI/netI 0.0820
_diffrn_reflns_limit_h_max 33
_diffrn_reflns_limit_h_min -33
_diffrn_reflns_limit_k_max 16
_diffrn_reflns_limit_k_min -16
_diffrn_reflns_limit_l_max 23
_diffrn_reflns_limit_l_min -20
_diffrn_reflns_number 37459
_diffrn_reflns_theta_full 'ACTA 50'
_diffrn_reflns_theta_max 65.09
_diffrn_reflns_theta_min 3.43
_diffrn_standards_number 0
_exptl_absorpt_coefficient_mu 3.030
_exptl_absorpt_correction_T_max 0.7527
_exptl_absorpt_correction_T_min 0.4846
_exptl_absorpt_correction_type multi-scan
_exptl_absorpt_process_details 'sadabs 2008/2'
_exptl_crystal_colour green
_exptl_crystal_density_diffrn 1.060
_exptl_crystal_description block
_exptl_crystal_F_000 2960
_exptl_crystal_size_max 0.14
_exptl_crystal_size_mid 0.10
_exptl_crystal_size_min 0.09
_platon_squeeze_details
;
The PLATON-SQUEEZE routine was used to treat approximately
6 molecules of disordered diethyl ether present within the 
unit cell.
;
_refine_diff_density_max 1.351
_refine_diff_density_min -1.217
_refine_diff_density_rms 0.139
_refine_ls_extinction_method none
_refine_ls_goodness_of_fit_ref 1.076
_refine_ls_hydrogen_treatment constr
_refine_ls_matrix_type full
_refine_ls_number_parameters 443
_refine_ls_number_reflns 6898
_refine_ls_number_restraints 179
_refine_ls_restrained_S_all 1.069
_refine_ls_R_factor_all 0.1911
_refine_ls_R_factor_gt 0.1711
_refine_ls_shift/su_max 0.001
_refine_ls_shift/su_mean 0.000
_refine_ls_structure_factor_coef Fsqd
_refine_ls_weighting_details 'calc w=1/[\s^2^(Fo^2^)+(0.1249P)^2^+228.1829P] where P=(Fo^2^+2Fc^2^)/3'
_refine_ls_weighting_scheme calc
_refine_ls_wR_factor_gt 0.4043
_refine_ls_wR_factor_ref 0.4151
_reflns_number_gt 5130
_reflns_number_total 6898
_reflns_threshold_expression >2\s(I)
_cod_data_source_file ja205736m_si_002_5.cif
_cod_data_source_block cm27
_cod_database_code 4107034

loop_
_symmetry_equiv_pos_as_xyz
'x, y, z'
'-x, y, -z+1/2'
'x+1/2, y+1/2, z'
'-x+1/2, y+1/2, -z+1/2'
'-x, -y, -z'
'x, -y, z-1/2'
'-x+1/2, -y+1/2, -z'
'x+1/2, -y+1/2, z-1/2'

loop_
_atom_site_label
_atom_site_type_symbol
_atom_site_fract_x
_atom_site_fract_y
_atom_site_fract_z
_atom_site_U_iso_or_equiv
_atom_site_adp_type
_atom_site_occupancy
_atom_site_symmetry_multiplicity
_atom_site_calc_flag
_atom_site_refinement_flags
C1 C 0.1270(5) 0.1405(9) 0.5377(6) 0.066(3) Uani 1 1 d .
H1A H 0.0962 0.1491 0.5540 0.099 Uiso 1 1 calc R
H1B H 0.1387 0.0785 0.5494 0.099 Uiso 1 1 calc R
H1C H 0.1246 0.1471 0.4906 0.099 Uiso 1 1 calc R
C2 C 0.1601(4) 0.2132(6) 0.5673(4) 0.043(2) Uani 1 1 d .
C3 C 0.2081(4) 0.2058(6) 0.5685(4) 0.037(2) Uani 1 1 d .
C4 C 0.2347(4) 0.1348(7) 0.5471(4) 0.041(2) Uani 1 1 d .
H4 H 0.2201 0.0837 0.5251 0.049 Uiso 1 1 calc R
C5 C 0.2819(4) 0.1371(6) 0.5572(4) 0.043(2) Uani 1 1 d .
H5 H 0.3002 0.0880 0.5419 0.051 Uiso 1 1 calc R
C6 C 0.3028(4) 0.2104(7) 0.5893(4) 0.039(2) Uani 1 1 d .
H6 H 0.3355 0.2105 0.5991 0.047 Uiso 1 1 calc R
C7 C 0.2757(4) 0.2859(6) 0.6081(4) 0.035(2) Uani 1 1 d .
C8 C 0.2913(4) 0.3699(7) 0.6394(4) 0.048(3) Uani 1 1 d .
C9 C 0.3397(4) 0.3936(8) 0.6556(5) 0.051(3) Uani 1 1 d .
H9A H 0.3483 0.4466 0.6293 0.077 Uiso 1 1 calc R
H9B H 0.3594 0.3404 0.6468 0.077 Uiso 1 1 calc R
H9C H 0.3440 0.4100 0.7014 0.077 Uiso 1 1 calc R
C10 C 0.0972(4) 0.3090(9) 0.5983(5) 0.063(3) Uani 1 1 d DU
C11 C 0.0691(4) 0.3439(8) 0.5454(5) 0.057(3) Uani 1 1 d DU
C12 C 0.0235(4) 0.3602(10) 0.5518(7) 0.081(4) Uani 1 1 d DU
H12 H 0.0045 0.3823 0.5157 0.097 Uiso 1 1 calc R
C13 C 0.0036(5) 0.3451(16) 0.6105(8) 0.132(7) Uani 1 1 d DU
H13 H -0.0281 0.3597 0.6154 0.159 Uiso 1 1 calc R
C14 C 0.0305(5) 0.3096(16) 0.6590(8) 0.136(7) Uani 1 1 d DU
H14 H 0.0165 0.2964 0.6981 0.164 Uiso 1 1 calc R
C15 C 0.0771(5) 0.2905(14) 0.6568(7) 0.108(6) Uani 1 1 d DU
C16 C 0.0903(4) 0.3595(9) 0.4802(5) 0.056(3) Uani 1 1 d .
H16 H 0.1232 0.3371 0.4844 0.068 Uiso 1 1 calc R
C17 C 0.0642(5) 0.3054(11) 0.4253(6) 0.077(4) Uani 1 1 d .
H17A H 0.0644 0.2392 0.4360 0.116 Uiso 1 1 calc R
H17B H 0.0794 0.3151 0.3852 0.116 Uiso 1 1 calc R
H17C H 0.0320 0.3275 0.4197 0.116 Uiso 1 1 calc R
C18 C 0.0908(5) 0.4618(9) 0.4635(6) 0.070(4) Uani 1 1 d .
H18A H 0.0589 0.4858 0.4606 0.106 Uiso 1 1 calc R
H18B H 0.1043 0.4702 0.4220 0.106 Uiso 1 1 calc R
H18C H 0.1095 0.4956 0.4972 0.106 Uiso 1 1 calc R
C19 C 0.1065(6) 0.2465(16) 0.7134(7) 0.117(6) Uani 1 1 d U
H19 H 0.1397 0.2635 0.7088 0.140 Uiso 1 1 calc R
C20 C 0.1032(8) 0.1433(17) 0.7121(9) 0.144(8) Uani 1 1 d U
H20A H 0.1191 0.1177 0.7514 0.216 Uiso 1 1 calc R
H20B H 0.1179 0.1195 0.6743 0.216 Uiso 1 1 calc R
H20C H 0.0704 0.1248 0.7095 0.216 Uiso 1 1 calc R
C21 C 0.0928(7) 0.285(2) 0.7802(8) 0.154(10) Uani 1 1 d U
H21A H 0.0920 0.3529 0.7788 0.230 Uiso 1 1 calc R
H21B H 0.1157 0.2645 0.8144 0.230 Uiso 1 1 calc R
H21C H 0.0620 0.2615 0.7890 0.230 Uiso 1 1 calc R
C22 C 0.2652(4) 0.5126(6) 0.6791(4) 0.044(2) Uani 1 1 d DU
C23 C 0.2718(4) 0.5899(7) 0.6402(5) 0.060(3) Uani 1 1 d DU
C24 C 0.2774(5) 0.6770(7) 0.6681(5) 0.064(3) Uani 1 1 d DU
H24 H 0.2826 0.7295 0.6419 0.077 Uiso 1 1 calc R
C25 C 0.2753(5) 0.6877(7) 0.7336(5) 0.059(3) Uani 1 1 d DU
H25 H 0.2770 0.7481 0.7520 0.070 Uiso 1 1 calc R
C26 C 0.2709(5) 0.6118(7) 0.7729(5) 0.060(3) Uani 1 1 d DU
H26 H 0.2712 0.6201 0.8183 0.072 Uiso 1 1 calc R
C27 C 0.2659(4) 0.5227(7) 0.7468(4) 0.048(3) Uani 1 1 d DU
C28 C 0.2743(5) 0.5792(7) 0.5672(5) 0.067(4) Uani 1 1 d .
H28 H 0.2752 0.5111 0.5582 0.080 Uiso 1 1 calc R
C29 C 0.3186(7) 0.6199(11) 0.5440(6) 0.100(6) Uani 1 1 d .
H29A H 0.3202 0.6862 0.5545 0.150 Uiso 1 1 calc R
H29B H 0.3187 0.6119 0.4972 0.150 Uiso 1 1 calc R
H29C H 0.3456 0.5880 0.5653 0.150 Uiso 1 1 calc R
C30 C 0.2329(6) 0.6162(9) 0.5296(5) 0.079(4) Uani 1 1 d .
H30A H 0.2055 0.5799 0.5392 0.119 Uiso 1 1 calc R
H30B H 0.2375 0.6119 0.4834 0.119 Uiso 1 1 calc R
H30C H 0.2283 0.6812 0.5414 0.119 Uiso 1 1 calc R
C31 C 0.2625(4) 0.4398(7) 0.7903(4) 0.049(3) Uani 1 1 d .
H31 H 0.2647 0.3830 0.7630 0.059 Uiso 1 1 calc R
C32 C 0.3016(5) 0.4357(8) 0.8426(5) 0.062(3) Uani 1 1 d .
H32A H 0.3315 0.4373 0.8229 0.094 Uiso 1 1 calc R
H32B H 0.2993 0.3782 0.8673 0.094 Uiso 1 1 calc R
H32C H 0.2995 0.4891 0.8715 0.094 Uiso 1 1 calc R
C33 C 0.2159(5) 0.4367(7) 0.8194(5) 0.061(3) Uani 1 1 d .
H33A H 0.2133 0.4898 0.8484 0.092 Uiso 1 1 calc R
H33B H 0.2134 0.3790 0.8439 0.092 Uiso 1 1 calc R
H33C H 0.1909 0.4393 0.7849 0.092 Uiso 1 1 calc R
C34 C 0.1218(11) 0.5262(19) 0.6567(14) 0.171(9) Uani 1 1 d U
H34 H 0.0960 0.4864 0.6373 0.205 Uiso 1 1 calc R
C35 C 0.1150(11) 0.6257(18) 0.6094(11) 0.150(8) Uani 1 1 d U
H35 H 0.1237 0.6184 0.5639 0.180 Uiso 1 1 calc R
C36 C 0.0687(10) 0.645(2) 0.6156(12) 0.204(16) Uani 1 1 d U
H36A H 0.0505 0.5883 0.6040 0.245 Uiso 1 1 calc R
H36B H 0.0589 0.6933 0.5836 0.245 Uiso 1 1 calc R
C37 C 0.0556(9) 0.678(3) 0.6823(11) 0.191(12) Uani 1 1 d U
H37 H 0.0233 0.7033 0.6810 0.229 Uiso 1 1 calc R
C38 C 0.0837(8) 0.724(2) 0.7177(12) 0.178(9) Uani 1 1 d U
H38A H 0.0751 0.7163 0.7627 0.214 Uiso 1 1 calc R
H38B H 0.0788 0.7901 0.7063 0.214 Uiso 1 1 calc R
C39 C 0.1387(7) 0.7028(16) 0.7169(9) 0.118(6) Uani 1 1 d U
H39 H 0.1595 0.7529 0.7356 0.141 Uiso 1 1 calc R
C40 C 0.1448(9) 0.6134(19) 0.7479(14) 0.165(8) Uani 1 1 d U
H40A H 0.1403 0.6201 0.7945 0.198 Uiso 1 1 calc R
H40B H 0.1770 0.5918 0.7437 0.198 Uiso 1 1 calc R
C41 C 0.0600(11) 0.576(3) 0.7200(19) 0.225(17) Uani 1 1 d .
H41A H 0.0530 0.5844 0.7656 0.270 Uiso 1 1 calc R
H41B H 0.0371 0.5323 0.6995 0.270 Uiso 1 1 calc R
C42 C 0.1091(9) 0.537(2) 0.7172(13) 0.151(8) Uani 1 1 d U
H42 H 0.1124 0.4772 0.7417 0.181 Uiso 1 1 calc R
C43 C 0.1465(8) 0.6766(18) 0.6494(11) 0.150(8) Uani 1 1 d U
H43A H 0.1521 0.7352 0.6264 0.180 Uiso 1 1 calc R
H43B H 0.1762 0.6417 0.6514 0.180 Uiso 1 1 calc R
N1 N 0.1442(3) 0.2931(6) 0.5934(4) 0.045(2) Uani 1 1 d .
N2 N 0.2294(3) 0.2839(6) 0.5971(3) 0.042(2) Uani 1 1 d .
N3 N 0.2544(3) 0.4253(5) 0.6512(3) 0.044(2) Uani 1 1 d .
N4 N 0.1616(4) 0.4766(8) 0.6385(4) 0.064(3) Uani 1 1 d .
Fe1 Fe 0.19265(6) 0.38249(11) 0.62388(7) 0.0442(5) Uani 1 1 d .

loop_
_atom_site_aniso_label
_atom_site_aniso_U_11
_atom_site_aniso_U_22
_atom_site_aniso_U_33
_atom_site_aniso_U_23
_atom_site_aniso_U_13
_atom_site_aniso_U_12
C1 0.077(8) 0.072(8) 0.050(7) 0.008(6) 0.015(6) 0.007(7)
C2 0.078(8) 0.033(5) 0.019(5) 0.000(4) 0.015(4) 0.000(5)
C3 0.072(7) 0.027(5) 0.014(4) -0.003(3) 0.008(4) 0.000(4)
C4 0.074(7) 0.038(5) 0.012(4) 0.002(3) 0.012(4) -0.001(5)
C5 0.076(8) 0.035(5) 0.018(5) -0.001(4) 0.013(4) 0.004(5)
C6 0.051(6) 0.050(6) 0.016(4) 0.003(4) 0.000(4) -0.006(4)
C7 0.069(7) 0.021(4) 0.017(4) 0.004(3) 0.014(4) 0.001(4)
C8 0.081(8) 0.049(6) 0.015(5) 0.013(4) 0.005(4) -0.009(6)
C9 0.063(7) 0.066(7) 0.025(5) 0.005(5) 0.001(5) -0.005(6)
C10 0.057(6) 0.098(9) 0.036(6) 0.018(5) 0.022(4) -0.009(6)
C11 0.063(6) 0.074(7) 0.035(5) 0.016(5) 0.020(4) 0.001(6)
C12 0.058(6) 0.121(11) 0.065(7) 0.039(8) 0.016(6) -0.002(7)
C13 0.068(8) 0.239(19) 0.096(11) 0.084(12) 0.046(7) 0.056(11)
C14 0.078(8) 0.246(19) 0.094(10) 0.101(12) 0.063(7) 0.071(11)
C15 0.072(7) 0.201(15) 0.056(7) 0.068(9) 0.038(6) 0.052(9)
C16 0.063(7) 0.074(8) 0.031(6) 0.004(5) -0.004(5) -0.005(6)
C17 0.089(10) 0.100(11) 0.040(7) 0.016(7) -0.015(6) -0.012(8)
C18 0.098(10) 0.071(8) 0.045(7) 0.001(6) 0.020(6) 0.010(7)
C19 0.106(11) 0.199(15) 0.049(8) 0.068(9) 0.038(7) 0.076(12)
C20 0.162(19) 0.202(16) 0.070(12) 0.078(13) 0.018(12) 0.035(17)
C21 0.125(15) 0.28(3) 0.057(9) 0.054(12) 0.043(10) 0.092(17)
C22 0.080(7) 0.030(4) 0.022(4) -0.004(3) -0.004(4) -0.001(5)
C23 0.124(10) 0.034(5) 0.020(5) -0.001(3) -0.001(5) -0.001(6)
C24 0.129(10) 0.033(5) 0.030(5) 0.000(4) 0.000(6) -0.010(6)
C25 0.121(10) 0.023(4) 0.032(5) -0.005(4) 0.007(6) 0.006(5)
C26 0.120(10) 0.043(5) 0.018(5) -0.005(3) -0.001(5) -0.014(6)
C27 0.086(8) 0.036(4) 0.021(4) 0.003(4) 0.004(5) 0.002(5)
C28 0.145(13) 0.034(6) 0.022(6) 0.004(4) 0.012(6) -0.006(7)
C29 0.181(18) 0.095(11) 0.026(7) 0.013(7) 0.027(8) 0.023(12)
C30 0.161(14) 0.061(8) 0.015(5) 0.006(5) -0.003(7) -0.009(8)
C31 0.092(8) 0.036(5) 0.018(5) 0.002(4) 0.004(5) -0.001(5)
C32 0.112(10) 0.058(7) 0.016(5) -0.007(4) -0.004(5) 0.001(7)
C33 0.115(11) 0.040(6) 0.028(6) -0.005(4) 0.005(6) 0.010(6)
C34 0.20(2) 0.147(17) 0.171(19) -0.042(13) 0.084(18) 0.038(17)
C35 0.20(2) 0.156(16) 0.089(14) -0.072(10) 0.011(14) 0.022(17)
C36 0.17(2) 0.30(4) 0.13(2) -0.11(2) -0.059(18) 0.08(3)
C37 0.117(16) 0.36(3) 0.090(14) -0.090(18) -0.048(12) 0.088(19)
C38 0.120(12) 0.27(2) 0.144(16) -0.124(15) 0.003(12) 0.074(16)
C39 0.104(10) 0.156(14) 0.089(10) -0.050(10) -0.021(9) 0.032(11)
C40 0.157(17) 0.180(17) 0.150(18) -0.006(14) -0.044(15) 0.051(14)
C41 0.17(3) 0.24(4) 0.28(4) -0.05(3) 0.14(3) 0.03(3)
C42 0.139(17) 0.173(19) 0.145(17) -0.033(14) 0.036(14) 0.045(13)
C43 0.153(16) 0.178(18) 0.125(13) -0.086(13) 0.045(12) 0.009(14)
N1 0.049(5) 0.069(6) 0.019(4) 0.004(4) 0.017(3) 0.011(4)
N2 0.065(6) 0.049(5) 0.011(4) 0.005(3) 0.004(3) -0.006(4)
N3 0.080(6) 0.035(4) 0.017(4) -0.004(3) 0.016(4) 0.011(4)
N4 0.067(6) 0.082(7) 0.042(5) -0.016(5) 0.006(4) 0.023(5)
Fe1 0.0708(11) 0.0446(9) 0.0175(8) -0.0049(6) 0.0063(6) 0.0101(8)

loop_
_atom_type_symbol
_atom_type_description
_atom_type_scat_dispersion_real
_atom_type_scat_dispersion_imag
_atom_type_scat_source
C C 0.0181 0.0091 'International Tables Vol C Tables 4.2.6.8 and 6.1.1.4'
H H 0.0000 0.0000 'International Tables Vol C Tables 4.2.6.8 and 6.1.1.4'
N N 0.0311 0.0180 'International Tables Vol C Tables 4.2.6.8 and 6.1.1.4'
Fe Fe -1.1336 3.1974 'International Tables Vol C Tables 4.2.6.8 and 6.1.1.4'

loop_
_geom_angle_atom_site_label_1
_geom_angle_atom_site_label_2
_geom_angle_atom_site_label_3
_geom_angle
N1 C2 C3 114.9(9)
N1 C2 C1 121.5(10)
C3 C2 C1 123.6(9)
C4 C3 C2 129.2(9)
C4 C3 N2 120.1(10)
C2 C3 N2 110.7(8)
C5 C4 C3 120.5(9)
C4 C5 C6 119.6(9)
C5 C6 C7 119.8(9)
N2 C7 C6 120.2(8)
N2 C7 C8 111.7(9)
C6 C7 C8 128.1(10)
N3 C8 C7 110.8(10)
N3 C8 C9 124.7(10)
C7 C8 C9 124.6(10)
N1 C10 C15 119.9(11)
N1 C10 C11 120.7(9)
C15 C10 C11 119.4(11)
C12 C11 C10 119.5(10)
C12 C11 C16 120.8(11)
C10 C11 C16 119.7(10)
C11 C12 C13 121.3(13)
C14 C13 C12 117.9(13)
C13 C14 C15 124.6(13)
C14 C15 C10 117.1(12)
C14 C15 C19 122.9(12)
C10 C15 C19 120.0(12)
C18 C16 C17 109.7(10)
C18 C16 C11 110.8(10)
C17 C16 C11 111.9(10)
C20 C19 C15 111.5(19)
C20 C19 C21 110.4(15)
C15 C19 C21 111.7(13)
C23 C22 N3 120.7(8)
C23 C22 C27 120.0(9)
N3 C22 C27 119.2(8)
C24 C23 C22 119.9(9)
C24 C23 C28 119.5(9)
C22 C23 C28 120.7(9)
C25 C24 C23 120.2(10)
C24 C25 C26 120.6(9)
C25 C26 C27 120.8(9)
C26 C27 C22 118.4(9)
C26 C27 C31 120.4(9)
C22 C27 C31 121.2(9)
C30 C28 C29 111.1(10)
C30 C28 C23 113.1(11)
C29 C28 C23 112.2(11)
C27 C31 C32 112.5(10)
C27 C31 C33 111.3(9)
C32 C31 C33 110.5(9)
C42 C34 N4 126(3)
C42 C34 C35 114(2)
N4 C34 C35 109(2)
C36 C35 C43 115.6(19)
C36 C35 C34 101(3)
C43 C35 C34 93(2)
C35 C36 C37 116.7(19)
C38 C37 C36 120(3)
C38 C37 C41 100(3)
C36 C37 C41 98(3)
C37 C38 C39 119.2(19)
C40 C39 C43 100(2)
C40 C39 C38 105(2)
C43 C39 C38 106.0(16)
C39 C40 C42 112(2)
C42 C41 C37 110(2)
C34 C42 C41 113(3)
C34 C42 C40 104(3)
C41 C42 C40 107(2)
C35 C43 C39 124(2)
C2 N1 C10 121.9(10)
C2 N1 Fe1 115.3(7)
C10 N1 Fe1 122.8(8)
C7 N2 C3 119.4(8)
C7 N2 Fe1 120.7(6)
C3 N2 Fe1 119.8(7)
C8 N3 C22 116.3(9)
C8 N3 Fe1 118.3(7)
C22 N3 Fe1 125.4(7)
C34 N4 Fe1 155.6(15)
N4 Fe1 N2 172.4(4)
N4 Fe1 N3 100.5(4)
N2 Fe1 N3 78.5(3)
N4 Fe1 N1 102.3(5)
N2 Fe1 N1 79.2(4)
N3 Fe1 N1 157.0(3)

loop_
_geom_bond_atom_site_label_1
_geom_bond_atom_site_label_2
_geom_bond_distance
C1 C2 1.517(16)
C2 N1 1.366(12)
C2 C3 1.387(15)
C3 C4 1.372(13)
C3 N2 1.394(12)
C4 C5 1.361(15)
C5 C6 1.366(13)
C6 C7 1.411(13)
C7 N2 1.340(13)
C7 C8 1.431(13)
C8 N3 1.367(14)
C8 C9 1.452(15)
C10 N1 1.385(14)
C10 C15 1.408(15)
C10 C11 1.410(16)
C11 C12 1.353(17)
C11 C16 1.541(15)
C12 C13 1.401(19)
C13 C14 1.33(2)
C14 C15 1.377(19)
C15 C19 1.535(18)
C16 C18 1.515(17)
C16 C17 1.533(16)
C19 C20 1.49(3)
C19 C21 1.57(2)
C22 C23 1.397(14)
C22 N3 1.410(12)
C22 C27 1.412(13)
C23 C24 1.388(14)
C23 C28 1.532(14)
C24 C25 1.374(15)
C25 C26 1.376(14)
C26 C27 1.397(14)
C27 C31 1.507(13)
C28 C30 1.476(19)
C28 C29 1.52(2)
C31 C32 1.509(15)
C31 C33 1.511(17)
C34 C42 1.34(3)
C34 N4 1.42(2)
C34 C35 1.74(4)
C35 C36 1.38(3)
C35 C43 1.39(3)
C36 C37 1.54(3)
C37 C38 1.25(3)
C37 C41 1.66(5)
C38 C39 1.62(3)
C39 C40 1.44(3)
C39 C43 1.48(2)
C40 C42 1.61(3)
C41 C42 1.53(3)
N1 Fe1 1.971(9)
N2 Fe1 1.880(9)
N3 Fe1 1.929(9)
N4 Fe1 1.666(10)

loop_
_geom_torsion_atom_site_label_1
_geom_torsion_atom_site_label_2
_geom_torsion_atom_site_label_3
_geom_torsion_atom_site_label_4
_geom_torsion
N1 C2 C3 C4 179.2(9)
C1 C2 C3 C4 -2.6(15)
N1 C2 C3 N2 0.2(11)
C1 C2 C3 N2 178.4(9)
C2 C3 C4 C5 -174.7(9)
N2 C3 C4 C5 4.2(13)
C3 C4 C5 C6 0.6(13)
C4 C5 C6 C7 -4.2(13)
C5 C6 C7 N2 3.1(13)
C5 C6 C7 C8 -177.1(9)
N2 C7 C8 N3 1.4(10)
C6 C7 C8 N3 -178.4(8)
N2 C7 C8 C9 -177.8(8)
C6 C7 C8 C9 2.5(14)
N1 C10 C11 C12 -179.0(12)
C15 C10 C11 C12 0.7(15)
N1 C10 C11 C16 3.3(16)
C15 C10 C11 C16 -176.9(14)
C10 C11 C12 C13 1.5(17)
C16 C11 C12 C13 179.1(16)
C11 C12 C13 C14 -3(3)
C12 C13 C14 C15 3(4)
C13 C14 C15 C10 -1(4)
C13 C14 C15 C19 -178(2)
N1 C10 C15 C14 178.7(17)
C11 C10 C15 C14 -1(3)
N1 C10 C15 C19 -4(3)
C11 C10 C15 C19 176.0(17)
C12 C11 C16 C18 67.9(14)
C10 C11 C16 C18 -114.5(12)
C12 C11 C16 C17 -54.8(15)
C10 C11 C16 C17 122.8(12)
C14 C15 C19 C20 86(2)
C10 C15 C19 C20 -91(2)
C14 C15 C19 C21 -39(3)
C10 C15 C19 C21 144.6(19)
N3 C22 C23 C24 172.9(11)
C27 C22 C23 C24 -2.2(13)
N3 C22 C23 C28 -8.9(15)
C27 C22 C23 C28 176.0(12)
C22 C23 C24 C25 -1.6(14)
C28 C23 C24 C25 -179.8(13)
C23 C24 C25 C26 4.4(19)
C24 C25 C26 C27 -3(2)
C25 C26 C27 C22 -0.5(19)
C25 C26 C27 C31 178.3(12)
C23 C22 C27 C26 3.2(16)
N3 C22 C27 C26 -172.0(11)
C23 C22 C27 C31 -175.5(10)
N3 C22 C27 C31 9.3(16)
C24 C23 C28 C30 -73.0(14)
C22 C23 C28 C30 108.8(11)
C24 C23 C28 C29 53.6(15)
C22 C23 C28 C29 -124.6(11)
C26 C27 C31 C32 -52.3(15)
C22 C27 C31 C32 126.4(11)
C26 C27 C31 C33 72.4(14)
C22 C27 C31 C33 -108.9(11)
C42 C34 C35 C36 -55(3)
N4 C34 C35 C36 159(2)
C42 C34 C35 C43 62(3)
N4 C34 C35 C43 -84(2)
C43 C35 C36 C37 -30(5)
C34 C35 C36 C37 69(4)
C35 C36 C37 C38 32(6)
C35 C36 C37 C41 -74(4)
C36 C37 C38 C39 -35(5)
C41 C37 C38 C39 71(3)
C37 C38 C39 C40 -70(4)
C37 C38 C39 C43 35(4)
C43 C39 C40 C42 -59(3)
C38 C39 C40 C42 51(3)
C38 C37 C41 C42 -64(3)
C36 C37 C41 C42 58(3)
N4 C34 C42 C41 -168(3)
C35 C34 C42 C41 52(4)
N4 C34 C42 C40 76(3)
C35 C34 C42 C40 -64(3)
C37 C41 C42 C34 -58(4)
C37 C41 C42 C40 56(3)
C39 C40 C42 C34 66(3)
C39 C40 C42 C41 -55(3)
C36 C35 C43 C39 37(4)
C34 C35 C43 C39 -66(3)
C40 C39 C43 C35 72(3)
C38 C39 C43 C35 -36(4)
C3 C2 N1 C10 -177.1(8)
C1 C2 N1 C10 4.7(14)
C3 C2 N1 Fe1 2.3(10)
C1 C2 N1 Fe1 -175.9(7)
C15 C10 N1 C2 97.0(15)
C11 C10 N1 C2 -83.2(13)
C15 C10 N1 Fe1 -82.3(15)
C11 C10 N1 Fe1 97.5(11)
C6 C7 N2 C3 1.6(12)
C8 C7 N2 C3 -178.2(7)
C6 C7 N2 Fe1 178.3(6)
C8 C7 N2 Fe1 -1.5(9)
C4 C3 N2 C7 -5.2(12)
C2 C3 N2 C7 173.9(7)
C4 C3 N2 Fe1 178.1(6)
C2 C3 N2 Fe1 -2.8(10)
C7 C8 N3 C22 -176.9(7)
C9 C8 N3 C22 2.2(13)
C7 C8 N3 Fe1 -0.8(10)
C9 C8 N3 Fe1 178.3(7)
C23 C22 N3 C8 89.8(11)
C27 C22 N3 C8 -95.1(12)
C23 C22 N3 Fe1 -86.0(11)
C27 C22 N3 Fe1 89.2(11)
C42 C34 N4 Fe1 76(5)
C35 C34 N4 Fe1 -143(3)
C34 N4 Fe1 N3 -146(4)
C34 N4 Fe1 N1 31(4)
C3 N2 Fe1 N3 177.6(7)
C7 N2 Fe1 N1 -173.5(7)
C3 N2 Fe1 N1 3.2(6)
C8 N3 Fe1 N4 -172.3(7)
C22 N3 Fe1 N4 3.4(8)
C8 N3 Fe1 N2 0.0(6)
C22 N3 Fe1 N2 175.8(8)
C8 N3 Fe1 N1 14.4(12)
C22 N3 Fe1 N1 -169.9(7)
C2 N1 Fe1 N4 169.5(7)
C10 N1 Fe1 N4 -11.1(9)
C2 N1 Fe1 N2 -2.9(6)
C10 N1 Fe1 N2 176.4(8)
C2 N1 Fe1 N3 -17.3(12)
C10 N1 Fe1 N3 162.1(8)

loop_
_platon_squeeze_void_nr
_platon_squeeze_void_average_x
_platon_squeeze_void_average_y
_platon_squeeze_void_average_z
_platon_squeeze_void_volume
_platon_squeeze_void_count_electrons
_platon_squeeze_void_content
1 0.000 0.000 -0.003 899 100 ' '
2 0.500 0.500 0.059 899 100 ' '
